data_7049154
loop_
_publ_author_name
'Bae, Dae Young'
'Park, Gyeong Su'
'Ko, Nakeun'
'Son, Kyung-sun'
'Lee, Eunsung'

_publ_section_title
;
 First-row early transition metal complexes with a highly sterically
 demanding triisopropylphenyl amino triphenolate ligand: synthesis and
 applications
;
_journal_name_full 'Dalton Transactions'
_journal_paper_doi 10.1039/C9DT00456D
_journal_year 2019
_chemical_formula_moiety 'C70 H92 Cr N O4'
_chemical_formula_sum 'C72.5 H98 Cr N O4'
_chemical_formula_weight 1099.51
_space_group_crystal_system triclinic
_space_group_IT_number 2
_space_group_name_Hall '-P 1'
_space_group_name_H-M_alt 'P -1'
_symmetry_space_group_name_Hall '-P 1'
_symmetry_space_group_name_H-M 'P -1'
_atom_sites_solution_hydrogens geom
_atom_sites_solution_primary dual
_audit_creation_date 2019-02-17
_audit_creation_method
;
Olex2 1.2
(compiled 2018.05.29 svn.r3508 for OlexSys, GUI svn.r5506)
;
_audit_update_record
;
2019-02-17 deposited with the CCDC.    2019-02-26 downloaded from the CCDC.
;
_cell_angle_alpha 108.161(3)
_cell_angle_beta 91.379(3)
_cell_angle_gamma 110.604(3)
_cell_formula_units_Z 2
_cell_length_a 14.1640(11)
_cell_length_b 14.4132(11)
_cell_length_c 18.4865(14)
_cell_measurement_reflns_used 108134
_cell_measurement_temperature 100
_cell_measurement_theta_max 24.713
_cell_measurement_theta_min 1.173
_cell_volume 3318.4(5)
_computing_cell_refinement 'Bruker SAINT'
_computing_data_collection 'Bruker APEX2'
_computing_data_reduction 'Bruker SAINT'
_computing_molecular_graphics 'Olex2 (Dolomanov et al., 2009)'
_computing_publication_material 'Olex2 (Dolomanov et al., 2009)'
_computing_structure_refinement 'ShelXL (Sheldrick, 2015)'
_computing_structure_solution 'ShelXT (Sheldrick, 2015)'
_diffrn_ambient_temperature 100
_diffrn_measured_fraction_theta_full 0.999
_diffrn_measured_fraction_theta_max 0.999
_diffrn_measurement_device_type 'Bruker APEX-II CCD'
_diffrn_measurement_method 'phi and omega scans'
_diffrn_radiation_monochromator graphite
_diffrn_radiation_type MoK\a
_diffrn_radiation_wavelength 0.71073
_diffrn_reflns_av_R_equivalents 0.0344
_diffrn_reflns_av_unetI/netI 0.0175
_diffrn_reflns_Laue_measured_fraction_full 0.999
_diffrn_reflns_Laue_measured_fraction_max 0.999
_diffrn_reflns_limit_h_max 16
_diffrn_reflns_limit_h_min -16
_diffrn_reflns_limit_k_max 16
_diffrn_reflns_limit_k_min -16
_diffrn_reflns_limit_l_max 21
_diffrn_reflns_limit_l_min -21
_diffrn_reflns_number 108134
_diffrn_reflns_point_group_measured_fraction_full 0.999
_diffrn_reflns_point_group_measured_fraction_max 0.999
_diffrn_reflns_theta_full 24.713
_diffrn_reflns_theta_max 24.713
_diffrn_reflns_theta_min 1.173
_exptl_absorpt_coefficient_mu 0.218
_exptl_absorpt_correction_type none
_exptl_crystal_colour 'clear light green'
_exptl_crystal_colour_lustre clear
_exptl_crystal_colour_modifier light
_exptl_crystal_colour_primary green
_exptl_crystal_density_diffrn 1.100
_exptl_crystal_description plate
_exptl_crystal_F_000 1192
_exptl_crystal_size_max 0.15
_exptl_crystal_size_mid 0.15
_exptl_crystal_size_min 0.05
_refine_diff_density_max 0.486
_refine_diff_density_min -0.489
_refine_diff_density_rms 0.050
_refine_ls_extinction_method none
_refine_ls_goodness_of_fit_ref 1.031
_refine_ls_hydrogen_treatment constr
_refine_ls_matrix_type full
_refine_ls_number_parameters 724
_refine_ls_number_reflns 11295
_refine_ls_number_restraints 12
_refine_ls_restrained_S_all 1.031
_refine_ls_R_factor_all 0.0555
_refine_ls_R_factor_gt 0.0499
_refine_ls_shift/su_max 0.001
_refine_ls_shift/su_mean 0.000
_refine_ls_structure_factor_coef Fsqd
_refine_ls_weighting_details 'w=1/[\s^2^(Fo^2^)+(0.0655P)^2^+3.1562P] where P=(Fo^2^+2Fc^2^)/3'
_refine_ls_weighting_scheme calc
_refine_ls_wR_factor_gt 0.1315
_refine_ls_wR_factor_ref 0.1369
_reflns_Friedel_coverage 0.000
_reflns_number_gt 10052
_reflns_number_total 11295
_reflns_threshold_expression 'I > 2\s(I)'
_cod_data_source_file c9dt00456d2.cif
_cod_data_source_block p-1
_cod_original_cell_volume 3318.4(4)
_cod_original_formula_sum 'C72.50 H98 Cr N O4'
_cod_database_code 7049154
_shelx_shelxl_version_number 2014/7
_shelx_space_group_comment
;
The symmetry employed for this shelxl refinement is uniquely defined
by the following loop, which should always be used as a source of
symmetry information in preference to the above space-group names.
They are only intended as comments.
;
_shelx_estimated_absorpt_t_max 0.989
_shelx_estimated_absorpt_t_min 0.968
_olex2_refinement_description
;
1. Fixed Uiso
 At 1.2 times of:
  All C(H) groups, All C(H,H) groups
 At 1.5 times of:
  All C(H,H,H) groups
2. Uiso/Uaniso restraints and constraints
Uanis(C9B) \\sim Ueq, Uanis(C9A) \\sim Ueq: with sigma of 0.02 and sigma for
terminal atoms of 0.05
3. Others
 Sof(H29A)=Sof(C31)=Sof(H31D)=Sof(H31E)=Sof(H31F)=1-FVAR(1)
 Sof(H29)=Sof(C31A)=Sof(H31A)=Sof(H31B)=Sof(H31C)=FVAR(1)
 Fixed Sof: H7A(0.5) H7B(0.5) C9A(0.5) H9AA(0.5) H9AB(0.5) H9AC(0.5) C9B(0.5)
 H9BA(0.5) H9BB(0.5) H9BC(0.5)
4.a Ternary CH refined with riding coordinates:
 C54(H54), C13(H13), C32(H32), C35(H35), C57(H57), C10(H10), C51(H51),
 C29(H29), C29(H29A), C7(H7A), C7(H7B)
4.b Secondary CH2 refined with riding coordinates:
 C44(H44A,H44B), C22(H22A,H22B), C66(H66A,H66B), C67(H67A,H67B), C69(H69A,
 H69B), C70(H70A,H70B), C68(H68A,H68B)
4.c Aromatic/amide H refined with riding coordinates:
 C19(H19), C43(H43), C63(H63), C61(H61), C18(H18), C41(H41), C62(H62),
 C17(H17), C42(H42), C28(H28), C50(H50), C46(H46), C24(H24), C2(H2), C6(H6)
4.d Idealised Me refined as rotating group:
 C53(H53A,H53B,H53C), C55(H55A,H55B,H55C), C56(H56A,H56B,H56C), C59(H59A,H59B,
 H59C), C11(H11A,H11B,H11C), C15(H15A,H15B,H15C), C58(H58A,H58B,H58C), C33(H33A,
 H33B,H33C), C34(H34A,H34B,H34C), C8(H8A,H8B,H8C), C30(H30A,H30B,H30C),
 C14(H14A,H14B,H14C), C12(H12A,H12B,H12C), C52(H52A,H52B,H52C), C36(H36A,H36B,
 H36C), C37(H37A,H37B,H37C), C31A(H31A,H31B,H31C), C31(H31D,H31E,H31F),
 C9A(H9AA,H9AB,H9AC), C9B(H9BA,H9BB,H9BC)
;
_smtbx_masks_special_details
;
A solvent mask was calculated and 75.8 electrons were 
found in a volume of 426.5 A^3 in one void. 
This is consistent with the presence of 
1.8 [n-pentane] per formula unit 
which account for 75.6 electrons.
;
_olex2_submission_special_instructions 'No special instructions were received'

loop_
_space_group_symop_operation_xyz
'x, y, z'
'-x, -y, -z'

loop_
_atom_site_label
_atom_site_type_symbol
_atom_site_fract_x
_atom_site_fract_y
_atom_site_fract_z
_atom_site_U_iso_or_equiv
_atom_site_adp_type
_atom_site_occupancy
_atom_site_site_symmetry_order
_atom_site_calc_flag
_atom_site_refinement_flags_posn
_atom_site_refinement_flags_adp
_atom_site_refinement_flags_occupancy
_atom_site_disorder_assembly
_atom_site_disorder_group
Cr1 Cr 0.67919(2) 0.36757(2) 0.81176(2) 0.02315(10) Uani 1 1 d . . . . .
O1 O 0.81466(10) 0.37861(11) 0.80542(8) 0.0292(3) Uani 1 1 d . . . . .
O3 O 0.56491(11) 0.30437(11) 0.85514(8) 0.0320(3) Uani 1 1 d . . . . .
O2 O 0.64156(12) 0.42259(11) 0.74258(8) 0.0336(3) Uani 1 1 d . . . . .
O5 O 0.63622(11) 0.22414(11) 0.72650(8) 0.0336(3) Uani 1 1 d . . . . .
N1 N 0.72708(12) 0.50959(12) 0.90202(9) 0.0213(3) Uani 1 1 d . . . . .
C64 C 0.60023(15) 0.43323(16) 0.98006(11) 0.0257(4) Uani 1 1 d . . . . .
C65 C 0.56270(15) 0.32786(16) 0.93094(11) 0.0256(4) Uani 1 1 d . . . . .
C39 C 0.63436(15) 0.51604(15) 0.75377(11) 0.0248(4) Uani 1 1 d . . . . .
C40 C 0.68906(15) 0.60477(15) 0.81824(11) 0.0247(4) Uani 1 1 d . . . . .
C20 C 0.90821(15) 0.52097(16) 0.91984(11) 0.0255(4) Uani 1 1 d . . . . .
C38 C 0.57081(15) 0.52423(16) 0.69815(11) 0.0269(4) Uani 1 1 d . . . . .
C21 C 0.90392(15) 0.45192(15) 0.84621(11) 0.0252(4) Uani 1 1 d . . . . .
C44 C 0.76536(15) 0.60036(15) 0.87352(11) 0.0245(4) Uani 1 1 d . . . . .
H44A H 0.8253 0.5972 0.8480 0.029 Uiso 1 1 calc R . . . .
H44B H 0.7887 0.6666 0.9184 0.029 Uiso 1 1 calc R . . . .
C16 C 0.99390(15) 0.45770(17) 0.81409(12) 0.0290(4) Uani 1 1 d . . . . .
C60 C 0.52360(15) 0.24602(16) 0.96144(12) 0.0279(4) Uani 1 1 d . . . . .
C19 C 1.00212(16) 0.59464(17) 0.96126(12) 0.0297(4) Uani 1 1 d . . . . .
H19 H 1.0051 0.6417 1.0112 0.036 Uiso 1 1 calc R . . . .
C22 C 0.81197(15) 0.51321(16) 0.95453(11) 0.0262(4) Uani 1 1 d . . . . .
H22A H 0.7883 0.4488 0.9688 0.031 Uiso 1 1 calc R . . . .
H22B H 0.8276 0.5747 1.0024 0.031 Uiso 1 1 calc R . . . .
C43 C 0.56410(16) 0.62111(17) 0.70869(13) 0.0332(5) Uani 1 1 d . . . . .
H43 H 0.5222 0.6275 0.6711 0.040 Uiso 1 1 calc R . . . .
C63 C 0.59848(16) 0.45654(17) 1.05875(12) 0.0306(5) Uani 1 1 d . . . . .
H63 H 0.6247 0.5280 1.0921 0.037 Uiso 1 1 calc R . . . .
C66 C 0.64088(15) 0.51815(15) 0.94574(11) 0.0253(4) Uani 1 1 d . . . . .
H66A H 0.6648 0.5877 0.9875 0.030 Uiso 1 1 calc R . . . .
H66B H 0.5849 0.5147 0.9106 0.030 Uiso 1 1 calc R . . . .
C61 C 0.52204(16) 0.27281(17) 1.04048(12) 0.0318(5) Uani 1 1 d . . . . .
H61 H 0.4949 0.2183 1.0615 0.038 Uiso 1 1 calc R . . . .
C18 C 1.09146(16) 0.60025(17) 0.93053(12) 0.0317(5) Uani 1 1 d . . . . .
H18 H 1.1553 0.6507 0.9593 0.038 Uiso 1 1 calc R . . . .
C41 C 0.67852(16) 0.69992(16) 0.82719(13) 0.0305(4) Uani 1 1 d . . . . .
H41 H 0.7142 0.7598 0.8715 0.037 Uiso 1 1 calc R . . . .
C47 C 0.55105(16) 0.07638(16) 0.90927(12) 0.0310(5) Uani 1 1 d . . . . .
C62 C 0.55893(17) 0.37676(17) 1.08904(12) 0.0342(5) Uani 1 1 d . . . . .
H62 H 0.5571 0.3932 1.1428 0.041 Uiso 1 1 calc R . . . .
C17 C 1.08681(16) 0.53207(18) 0.85798(12) 0.0317(5) Uani 1 1 d . . . . .
H17 H 1.1482 0.5357 0.8373 0.038 Uiso 1 1 calc R . . . .
C4 C 0.98854(15) 0.38806(19) 0.73351(13) 0.0349(5) Uani 1 1 d . . . . .
C27 C 0.55336(16) 0.39671(18) 0.56436(12) 0.0324(5) Uani 1 1 d . . . . .
C42 C 0.61702(18) 0.70876(17) 0.77275(14) 0.0373(5) Uani 1 1 d . . . . .
H42 H 0.6110 0.7744 0.7791 0.045 Uiso 1 1 calc R . . . .
C45 C 0.41969(18) -0.08359(18) 0.82345(14) 0.0397(5) Uani 1 1 d . . . . .
C26 C 0.50993(16) 0.42855(17) 0.63079(11) 0.0282(4) Uani 1 1 d . . . . .
C3 C 0.99920(17) 0.4300(2) 0.67327(13) 0.0428(6) Uani 1 1 d . . . . .
C48 C 0.48747(16) 0.13265(16) 0.91091(12) 0.0285(4) Uani 1 1 d . . . . .
C49 C 0.39016(17) 0.08032(17) 0.86597(13) 0.0336(5) Uani 1 1 d . . . . .
C23 C 0.3923(2) 0.2496(2) 0.50459(13) 0.0417(6) Uani 1 1 d . . . . .
C28 C 0.49285(19) 0.3079(2) 0.50271(13) 0.0396(5) Uani 1 1 d . . . . .
H28 H 0.5218 0.2865 0.4576 0.047 Uiso 1 1 calc R . . . .
C54 C 0.66001(16) 0.12947(17) 0.95084(13) 0.0340(5) Uani 1 1 d . . . . .
H54 H 0.6662 0.1969 0.9915 0.041 Uiso 1 1 calc R . . . .
C50 C 0.35859(17) -0.02713(18) 0.82310(13) 0.0369(5) Uani 1 1 d . . . . .
H50 H 0.2930 -0.0625 0.7927 0.044 Uiso 1 1 calc R . . . .
C25 C 0.40850(17) 0.37031(17) 0.63370(12) 0.0313(5) Uani 1 1 d . . . . .
C46 C 0.51556(18) -0.03056(18) 0.86589(14) 0.0391(5) Uani 1 1 d . . . . .
H46 H 0.5590 -0.0681 0.8656 0.047 Uiso 1 1 calc R . . . .
C5 C 0.97111(17) 0.2814(2) 0.71826(14) 0.0420(6) Uani 1 1 d . . . . .
C13 C 0.96424(19) 0.23736(19) 0.78309(15) 0.0436(6) Uani 1 1 d . . . . .
H13 H 0.9292 0.2736 0.8219 0.052 Uiso 1 1 calc R . . . .
C24 C 0.35183(18) 0.28254(18) 0.57084(13) 0.0369(5) Uani 1 1 d . . . . .
H24 H 0.2829 0.2436 0.5733 0.044 Uiso 1 1 calc R . . . .
C32 C 0.35864(18) 0.39995(19) 0.70451(13) 0.0406(6) Uani 1 1 d . . . . .
H32 H 0.4103 0.4653 0.7430 0.049 Uiso 1 1 calc R . . . .
C35 C 0.66239(18) 0.4589(2) 0.55793(14) 0.0419(6) Uani 1 1 d . . . . .
H35 H 0.6992 0.5041 0.6111 0.050 Uiso 1 1 calc R . . . .
C57 C 0.32030(18) 0.13914(19) 0.86505(15) 0.0417(6) Uani 1 1 d . . . . .
H57 H 0.3638 0.2126 0.8687 0.050 Uiso 1 1 calc R . . . .
C10 C 1.01426(18) 0.5443(2) 0.68894(14) 0.0456(6) Uani 1 1 d . . . . .
H10 H 1.0563 0.5858 0.7409 0.055 Uiso 1 1 calc R . . . .
C53 C 0.2871(2) -0.26354(19) 0.80238(16) 0.0501(6) Uani 1 1 d . . . . .
H53A H 0.2995 -0.2524 0.8574 0.075 Uiso 1 1 calc GR . . . .
H53B H 0.2666 -0.3387 0.7726 0.075 Uiso 1 1 calc GR . . . .
H53C H 0.2325 -0.2399 0.7927 0.075 Uiso 1 1 calc GR . . . .
C55 C 0.73274(19) 0.1569(2) 0.89492(17) 0.0536(7) Uani 1 1 d . . . . .
H55A H 0.7247 0.0924 0.8524 0.080 Uiso 1 1 calc GR . . . .
H55B H 0.8031 0.1899 0.9217 0.080 Uiso 1 1 calc GR . . . .
H55C H 0.7174 0.2060 0.8746 0.080 Uiso 1 1 calc GR . . . .
C2 C 0.9909(2) 0.3638(3) 0.59887(15) 0.0588(8) Uani 1 1 d . . . . .
H2 H 0.9975 0.3917 0.5582 0.071 Uiso 1 1 calc R . . . .
C51 C 0.3827(2) -0.2017(2) 0.77851(17) 0.0511(7) Uani 1 1 d . . . . .
H51 H 0.4371 -0.2266 0.7898 0.061 Uiso 1 1 calc R . . . .
C56 C 0.6906(2) 0.0638(2) 0.99002(17) 0.0511(6) Uani 1 1 d . . . . .
H56A H 0.6388 0.0396 1.0213 0.077 Uiso 1 1 calc GR . . . .
H56B H 0.7565 0.1068 1.0232 0.077 Uiso 1 1 calc GR . . . .
H56C H 0.6961 0.0026 0.9509 0.077 Uiso 1 1 calc GR . . . .
C1 C 0.9733(2) 0.2581(3) 0.58196(16) 0.0678(9) Uani 1 1 d . . . . .
C67 C 0.6818(2) 0.2167(2) 0.65675(14) 0.0516(7) Uani 1 1 d . . . . .
H67A H 0.7307 0.1812 0.6547 0.062 Uiso 1 1 calc R . . . .
H67B H 0.7181 0.2876 0.6537 0.062 Uiso 1 1 calc R . . . .
C59 C 0.2643(2) 0.1462(2) 0.93479(17) 0.0555(7) Uani 1 1 d . . . . .
H59A H 0.2227 0.0750 0.9335 0.083 Uiso 1 1 calc GR . . . .
H59B H 0.2201 0.1852 0.9336 0.083 Uiso 1 1 calc GR . . . .
H59C H 0.3140 0.1831 0.9821 0.083 Uiso 1 1 calc GR . . . .
C6 C 0.9645(2) 0.2181(2) 0.64199(16) 0.0565(7) Uani 1 1 d . . . . .
H6 H 0.9538 0.1459 0.6310 0.068 Uiso 1 1 calc R . . . .
C11 C 0.9118(2) 0.5572(3) 0.69313(17) 0.0554(7) Uani 1 1 d . . . . .
H11A H 0.8700 0.5212 0.6421 0.083 Uiso 1 1 calc GR . . . .
H11B H 0.9233 0.6323 0.7100 0.083 Uiso 1 1 calc GR . . . .
H11C H 0.8764 0.5262 0.7299 0.083 Uiso 1 1 calc GR . . . .
C69 C 0.5184(2) 0.0819(2) 0.62669(17) 0.0647(8) Uani 1 1 d . . . . .
H69A H 0.4480 0.0595 0.6009 0.078 Uiso 1 1 calc R . . . .
H69B H 0.5335 0.0184 0.6223 0.078 Uiso 1 1 calc R . . . .
C15 C 1.0709(2) 0.2636(2) 0.82331(18) 0.0568(7) Uani 1 1 d . . . . .
H15A H 1.1082 0.2307 0.7865 0.085 Uiso 1 1 calc GR . . . .
H15B H 1.0648 0.2366 0.8662 0.085 Uiso 1 1 calc GR . . . .
H15C H 1.1079 0.3402 0.8430 0.085 Uiso 1 1 calc GR . . . .
C70 C 0.5317(2) 0.1483(2) 0.70783(17) 0.0645(9) Uani 1 1 d . . . . .
H70A H 0.4834 0.1850 0.7150 0.077 Uiso 1 1 calc R . . . .
H70B H 0.5193 0.1047 0.7414 0.077 Uiso 1 1 calc R . . . .
C29 C 0.3255(3) 0.1522(2) 0.43759(16) 0.0638(8) Uani 1 1 d . . . . .
H29 H 0.2627 0.1668 0.4300 0.077 Uiso 0.580(7) 1 calc R . P A 1
H29A H 0.3747 0.1382 0.4019 0.077 Uiso 0.420(7) 1 calc R . P A 2
C58 C 0.2435(2) 0.0895(2) 0.79064(18) 0.0561(7) Uani 1 1 d . . . . .
H58A H 0.2801 0.0830 0.7461 0.084 Uiso 1 1 calc GR . . . .
H58B H 0.2051 0.1343 0.7905 0.084 Uiso 1 1 calc GR . . . .
H58C H 0.1962 0.0194 0.7878 0.084 Uiso 1 1 calc GR . . . .
C33 C 0.2679(3) 0.4254(3) 0.6878(2) 0.0684(9) Uani 1 1 d . . . . .
H33A H 0.2885 0.4812 0.6651 0.103 Uiso 1 1 calc GR . . . .
H33B H 0.2417 0.4494 0.7358 0.103 Uiso 1 1 calc GR . . . .
H33C H 0.2146 0.3622 0.6516 0.103 Uiso 1 1 calc GR . . . .
C68 C 0.5942(3) 0.1530(3) 0.59288(17) 0.0689(9) Uani 1 1 d . . . . .
H68A H 0.6154 0.1115 0.5473 0.083 Uiso 1 1 calc R . . . .
H68B H 0.5655 0.1988 0.5776 0.083 Uiso 1 1 calc R . . . .
C34 C 0.3310(3) 0.3142(3) 0.74091(16) 0.0622(8) Uani 1 1 d . . . . .
H34A H 0.2813 0.2484 0.7043 0.093 Uiso 1 1 calc GR . . . .
H34B H 0.3014 0.3360 0.7876 0.093 Uiso 1 1 calc GR . . . .
H34C H 0.3926 0.3030 0.7542 0.093 Uiso 1 1 calc GR . . . .
C8 C 0.8595(3) 0.1648(3) 0.45410(17) 0.0759(10) Uani 1 1 d . . . . .
H8A H 0.8046 0.1246 0.4765 0.114 Uiso 1 1 calc GR . . . .
H8B H 0.8554 0.1234 0.4000 0.114 Uiso 1 1 calc GR . . . .
H8C H 0.8525 0.2312 0.4574 0.114 Uiso 1 1 calc GR . . . .
C30 C 0.2872(3) 0.0572(2) 0.45984(19) 0.0715(9) Uani 1 1 d . . . . .
H30A H 0.3450 0.0447 0.4792 0.107 Uiso 1 1 calc GR . . . .
H30B H 0.2466 -0.0038 0.4149 0.107 Uiso 1 1 calc GR . . . .
H30C H 0.2446 0.0677 0.5002 0.107 Uiso 1 1 calc GR . . . .
C14 C 0.9028(3) 0.1188(2) 0.7591(2) 0.0683(9) Uani 1 1 d . . . . .
H14A H 0.8356 0.1018 0.7316 0.102 Uiso 1 1 calc GR . . . .
H14B H 0.8945 0.0982 0.8051 0.102 Uiso 1 1 calc GR . . . .
H14C H 0.9391 0.0804 0.7253 0.102 Uiso 1 1 calc GR . . . .
C12 C 1.0709(2) 0.5924(3) 0.63179(18) 0.0690(9) Uani 1 1 d . . . . .
H12A H 1.1346 0.5799 0.6273 0.103 Uiso 1 1 calc GR . . . .
H12B H 1.0864 0.6684 0.6502 0.103 Uiso 1 1 calc GR . . . .
H12C H 1.0279 0.5595 0.5813 0.103 Uiso 1 1 calc GR . . . .
C52 C 0.3682(3) -0.2219(3) 0.69320(19) 0.0842(12) Uani 1 1 d . . . . .
H52A H 0.3198 -0.1923 0.6811 0.126 Uiso 1 1 calc GR . . . .
H52B H 0.3416 -0.2981 0.6652 0.126 Uiso 1 1 calc GR . . . .
H52C H 0.4339 -0.1885 0.6778 0.126 Uiso 1 1 calc GR . . . .
C36 C 0.7202(2) 0.3894(3) 0.52059(18) 0.0747(10) Uani 1 1 d . . . . .
H36A H 0.7208 0.3438 0.5503 0.112 Uiso 1 1 calc GR . . . .
H36B H 0.7905 0.4340 0.5197 0.112 Uiso 1 1 calc GR . . . .
H36C H 0.6865 0.3457 0.4678 0.112 Uiso 1 1 calc GR . . . .
C37 C 0.6627(3) 0.5303(5) 0.5136(3) 0.131(2) Uani 1 1 d . . . . .
H37A H 0.6164 0.4891 0.4647 0.196 Uiso 1 1 calc GR . . . .
H37B H 0.7320 0.5628 0.5032 0.196 Uiso 1 1 calc GR . . . .
H37C H 0.6400 0.5854 0.5438 0.196 Uiso 1 1 calc GR . . . .
C7 C 0.9617(4) 0.1883(4) 0.4979(2) 0.1096(17) Uani 1 1 d . . . . .
H7A H 1.0112 0.2367 0.4755 0.132 Uiso 0.5 1 calc R . P B 1
H7B H 0.9440 0.1195 0.5067 0.132 Uiso 0.5 1 calc R . P C 2
C31A C 0.3556(4) 0.1334(4) 0.3643(2) 0.0521(15) Uani 0.580(7) 1 d . . P A 1
H31A H 0.3713 0.1968 0.3502 0.078 Uiso 0.580(7) 1 calc GR . P A 1
H31B H 0.3001 0.0746 0.3265 0.078 Uiso 0.580(7) 1 calc GR . P A 1
H31C H 0.4163 0.1158 0.3651 0.078 Uiso 0.580(7) 1 calc GR . P A 1
C31 C 0.2567(7) 0.1863(6) 0.3922(4) 0.079(3) Uani 0.420(7) 1 d . . P A 2
H31D H 0.2055 0.2021 0.4232 0.118 Uiso 0.420(7) 1 calc GR . P A 2
H31E H 0.2224 0.1289 0.3436 0.118 Uiso 0.420(7) 1 calc GR . P A 2
H31F H 0.2991 0.2494 0.3814 0.118 Uiso 0.420(7) 1 calc GR . P A 2
C9A C 0.9980(6) 0.1041(6) 0.4864(4) 0.0681(19) Uani 0.5 1 d . U P D 1
H9AA H 1.0642 0.1307 0.5188 0.102 Uiso 0.5 1 calc GR . P D 1
H9AB H 1.0056 0.0769 0.4322 0.102 Uiso 0.5 1 calc GR . P D 1
H9AC H 0.9490 0.0474 0.5005 0.102 Uiso 0.5 1 calc GR . P D 1
C9B C 1.0357(8) 0.1871(13) 0.4669(5) 0.172(7) Uani 0.5 1 d . U P D 2
H9BA H 1.0748 0.2576 0.4657 0.257 Uiso 0.5 1 calc GR . P D 2
H9BB H 1.0136 0.1367 0.4142 0.257 Uiso 0.5 1 calc GR . P D 2
H9BC H 1.0785 0.1660 0.4957 0.257 Uiso 0.5 1 calc GR . P D 2

loop_
_atom_site_aniso_label
_atom_site_aniso_U_11
_atom_site_aniso_U_22
_atom_site_aniso_U_33
_atom_site_aniso_U_23
_atom_site_aniso_U_13
_atom_site_aniso_U_12
Cr1 0.02207(17) 0.02249(17) 0.02370(18) 0.00557(13) 0.00203(12) 0.00920(13)
O1 0.0214(7) 0.0285(7) 0.0313(8) 0.0024(6) 0.0027(6) 0.0092(6)
O3 0.0330(8) 0.0276(7) 0.0256(7) 0.0059(6) 0.0051(6) 0.0028(6)
O2 0.0472(9) 0.0283(8) 0.0245(7) 0.0026(6) -0.0077(6) 0.0198(7)
O5 0.0305(8) 0.0286(8) 0.0330(8) 0.0014(6) 0.0039(6) 0.0093(6)
N1 0.0201(8) 0.0229(8) 0.0212(8) 0.0065(6) 0.0025(6) 0.0093(6)
C64 0.0246(10) 0.0278(10) 0.0290(10) 0.0103(8) 0.0076(8) 0.0141(8)
C65 0.0223(10) 0.0281(10) 0.0273(10) 0.0088(8) 0.0069(8) 0.0112(8)
C39 0.0270(10) 0.0271(10) 0.0241(10) 0.0106(8) 0.0056(8) 0.0128(8)
C40 0.0232(10) 0.0267(10) 0.0259(10) 0.0113(8) 0.0058(8) 0.0093(8)
C20 0.0249(10) 0.0306(10) 0.0247(10) 0.0118(8) 0.0020(8) 0.0130(8)
C38 0.0251(10) 0.0325(11) 0.0260(10) 0.0138(9) 0.0060(8) 0.0108(8)
C21 0.0220(10) 0.0282(10) 0.0266(10) 0.0107(8) 0.0020(8) 0.0099(8)
C44 0.0240(10) 0.0214(9) 0.0249(10) 0.0062(8) 0.0016(8) 0.0065(8)
C16 0.0248(10) 0.0359(11) 0.0285(11) 0.0127(9) 0.0041(8) 0.0127(9)
C60 0.0256(10) 0.0285(10) 0.0338(11) 0.0120(9) 0.0089(8) 0.0136(8)
C19 0.0283(11) 0.0334(11) 0.0259(10) 0.0096(9) -0.0029(8) 0.0108(9)
C22 0.0262(10) 0.0315(10) 0.0217(9) 0.0087(8) 0.0018(8) 0.0124(8)
C43 0.0304(11) 0.0369(12) 0.0402(12) 0.0222(10) 0.0026(9) 0.0140(9)
C63 0.0337(11) 0.0295(11) 0.0294(11) 0.0053(9) 0.0096(9) 0.0165(9)
C66 0.0265(10) 0.0235(10) 0.0273(10) 0.0063(8) 0.0065(8) 0.0130(8)
C61 0.0342(11) 0.0345(11) 0.0346(11) 0.0170(9) 0.0133(9) 0.0172(9)
C18 0.0227(10) 0.0370(12) 0.0332(11) 0.0144(9) -0.0045(8) 0.0072(9)
C41 0.0313(11) 0.0251(10) 0.0345(11) 0.0100(9) 0.0050(9) 0.0102(9)
C47 0.0298(11) 0.0278(11) 0.0356(11) 0.0116(9) 0.0130(9) 0.0098(9)
C62 0.0426(13) 0.0374(12) 0.0274(11) 0.0110(9) 0.0133(9) 0.0201(10)
C17 0.0213(10) 0.0427(12) 0.0364(12) 0.0200(10) 0.0045(8) 0.0126(9)
C4 0.0198(10) 0.0497(14) 0.0325(11) 0.0084(10) 0.0051(8) 0.0150(9)
C27 0.0327(11) 0.0477(13) 0.0252(10) 0.0169(9) 0.0046(9) 0.0212(10)
C42 0.0405(13) 0.0291(11) 0.0490(14) 0.0179(10) 0.0049(10) 0.0169(10)
C45 0.0378(13) 0.0317(12) 0.0442(13) 0.0077(10) 0.0149(10) 0.0108(10)
C26 0.0304(11) 0.0354(11) 0.0248(10) 0.0146(9) 0.0020(8) 0.0161(9)
C3 0.0271(11) 0.0723(17) 0.0304(12) 0.0163(11) 0.0054(9) 0.0214(11)
C48 0.0290(11) 0.0270(10) 0.0304(11) 0.0132(9) 0.0097(8) 0.0085(8)
C49 0.0322(11) 0.0335(11) 0.0377(12) 0.0171(10) 0.0083(9) 0.0110(9)
C23 0.0486(14) 0.0435(13) 0.0272(11) 0.0058(10) 0.0007(10) 0.0166(11)
C28 0.0448(14) 0.0551(14) 0.0236(11) 0.0112(10) 0.0082(10) 0.0262(12)
C54 0.0290(11) 0.0307(11) 0.0421(12) 0.0104(9) 0.0087(9) 0.0127(9)
C50 0.0296(11) 0.0367(12) 0.0344(12) 0.0106(10) 0.0029(9) 0.0022(9)
C25 0.0333(11) 0.0349(11) 0.0263(10) 0.0112(9) 0.0049(9) 0.0129(9)
C46 0.0344(12) 0.0310(12) 0.0496(14) 0.0088(10) 0.0147(10) 0.0135(10)
C5 0.0290(12) 0.0539(15) 0.0392(13) 0.0043(11) 0.0083(10) 0.0209(11)
C13 0.0424(14) 0.0395(13) 0.0494(14) 0.0064(11) 0.0153(11) 0.0231(11)
C24 0.0355(12) 0.0369(12) 0.0314(12) 0.0089(10) 0.0033(9) 0.0083(10)
C32 0.0355(12) 0.0387(13) 0.0334(12) 0.0042(10) 0.0116(10) 0.0044(10)
C35 0.0310(12) 0.0682(17) 0.0353(12) 0.0239(12) 0.0081(10) 0.0232(12)
C57 0.0364(13) 0.0360(12) 0.0537(15) 0.0166(11) 0.0023(11) 0.0140(10)
C10 0.0336(12) 0.0676(17) 0.0355(13) 0.0255(12) 0.0017(10) 0.0123(12)
C53 0.0530(16) 0.0281(12) 0.0546(16) 0.0070(11) -0.0010(12) 0.0052(11)
C55 0.0306(13) 0.0706(18) 0.0624(17) 0.0396(15) 0.0071(12) 0.0076(12)
C2 0.0507(16) 0.099(2) 0.0317(13) 0.0154(15) 0.0086(12) 0.0397(16)
C51 0.0429(14) 0.0347(13) 0.0615(17) 0.0016(12) 0.0097(12) 0.0109(11)
C56 0.0430(14) 0.0580(16) 0.0568(16) 0.0298(14) 0.0071(12) 0.0156(12)
C1 0.0629(19) 0.104(3) 0.0322(15) -0.0026(16) 0.0050(13) 0.0491(19)
C67 0.0581(16) 0.0459(14) 0.0371(13) -0.0019(11) 0.0154(12) 0.0172(13)
C59 0.0569(17) 0.0600(17) 0.0601(17) 0.0144(14) 0.0096(13) 0.0396(14)
C6 0.0478(15) 0.0643(18) 0.0484(16) -0.0046(13) 0.0077(12) 0.0316(14)
C11 0.0459(15) 0.0702(19) 0.0594(17) 0.0325(15) 0.0073(13) 0.0238(14)
C69 0.0595(18) 0.0558(17) 0.0473(16) -0.0070(13) -0.0074(14) 0.0077(14)
C15 0.0538(17) 0.0674(18) 0.0656(18) 0.0266(15) 0.0140(14) 0.0382(15)
C70 0.0382(15) 0.0582(18) 0.0541(17) -0.0137(14) -0.0011(12) -0.0023(13)
C29 0.070(2) 0.0617(19) 0.0369(15) -0.0058(13) -0.0033(13) 0.0191(16)
C58 0.0469(15) 0.0521(16) 0.0700(19) 0.0232(14) -0.0069(13) 0.0187(13)
C33 0.075(2) 0.084(2) 0.070(2) 0.0306(18) 0.0384(17) 0.0514(19)
C68 0.092(2) 0.0601(19) 0.0382(15) 0.0092(13) -0.0036(15) 0.0175(17)
C34 0.079(2) 0.075(2) 0.0417(15) 0.0273(14) 0.0245(14) 0.0316(17)
C8 0.104(3) 0.079(2) 0.0309(14) 0.0038(14) 0.0011(16) 0.033(2)
C30 0.085(2) 0.0425(16) 0.0564(18) -0.0046(14) 0.0060(16) 0.0072(15)
C14 0.076(2) 0.0462(16) 0.074(2) 0.0055(15) 0.0280(17) 0.0250(15)
C12 0.0541(18) 0.108(3) 0.0542(17) 0.0513(19) 0.0114(14) 0.0212(17)
C52 0.110(3) 0.0504(18) 0.0566(19) -0.0019(15) 0.0381(19) 0.0058(18)
C36 0.0409(16) 0.107(3) 0.0535(18) -0.0045(17) 0.0117(13) 0.0301(17)
C37 0.0410(18) 0.213(6) 0.223(6) 0.192(5) 0.045(3) 0.042(3)
C7 0.115(3) 0.163(4) 0.0410(19) -0.020(2) 0.003(2) 0.090(3)
C31A 0.063(3) 0.049(3) 0.027(2) 0.0087(19) 0.0000(19) 0.004(2)
C31 0.089(6) 0.061(5) 0.048(4) 0.021(4) -0.033(4) -0.016(4)
C9A 0.073(5) 0.067(4) 0.047(4) -0.004(3) 0.031(3) 0.026(4)
C9B 0.096(7) 0.270(17) 0.060(6) -0.043(8) 0.034(5) 0.051(9)

loop_
_atom_type_symbol
_atom_type_description
_atom_type_scat_dispersion_real
_atom_type_scat_dispersion_imag
_atom_type_scat_source
C C 0.0033 0.0016 'International Tables Vol C Tables 4.2.6.8 and 6.1.1.4'
H H 0.0000 0.0000 'International Tables Vol C Tables 4.2.6.8 and 6.1.1.4'
Cr Cr 0.3209 0.6236 'International Tables Vol C Tables 4.2.6.8 and 6.1.1.4'
N N 0.0061 0.0033 'International Tables Vol C Tables 4.2.6.8 and 6.1.1.4'
O O 0.0106 0.0060 'International Tables Vol C Tables 4.2.6.8 and 6.1.1.4'

loop_
_geom_angle_atom_site_label_1
_geom_angle_atom_site_label_2
_geom_angle_atom_site_label_3
_geom_angle
O1 Cr1 O3 140.86(7)
O1 Cr1 O5 87.13(6)
O1 Cr1 N1 91.06(6)
O3 Cr1 O5 86.27(6)
O3 Cr1 N1 93.33(6)
O2 Cr1 O1 108.43(7)
O2 Cr1 O3 110.08(7)
O2 Cr1 O5 89.85(6)
O2 Cr1 N1 93.46(6)
O5 Cr1 N1 176.59(6)
C21 O1 Cr1 132.14(13)
C65 O3 Cr1 124.05(12)
C39 O2 Cr1 130.83(12)
C67 O5 Cr1 118.97(14)
C67 O5 C70 109.24(19)
C70 O5 Cr1 122.08(15)
C44 N1 Cr1 111.02(11)
C44 N1 C22 109.24(15)
C44 N1 C66 108.84(14)
C22 N1 Cr1 107.86(11)
C66 N1 Cr1 110.36(11)
C66 N1 C22 109.49(14)
C65 C64 C66 118.56(17)
C63 C64 C65 119.75(19)
C63 C64 C66 121.69(18)
O3 C65 C64 120.31(18)
O3 C65 C60 119.73(18)
C64 C65 C60 119.95(18)
O2 C39 C40 121.67(17)
O2 C39 C38 118.32(18)
C40 C39 C38 120.01(18)
C39 C40 C44 120.62(17)
C41 C40 C39 119.31(18)
C41 C40 C44 119.85(18)
C21 C20 C22 119.98(18)
C19 C20 C21 119.54(19)
C19 C20 C22 120.46(18)
C39 C38 C26 119.81(18)
C43 C38 C39 118.70(19)
C43 C38 C26 121.45(18)
O1 C21 C20 120.93(18)
O1 C21 C16 118.90(18)
C20 C21 C16 120.17(18)
N1 C44 C40 115.04(16)
N1 C44 H44A 108.5
N1 C44 H44B 108.5
C40 C44 H44A 108.5
C40 C44 H44B 108.5
H44A C44 H44B 107.5
C21 C16 C4 120.06(18)
C17 C16 C21 118.48(19)
C17 C16 C4 121.42(19)
C65 C60 C48 121.15(18)
C61 C60 C65 118.47(19)
C61 C60 C48 120.35(18)
C20 C19 H19 119.6
C18 C19 C20 120.8(2)
C18 C19 H19 119.6
N1 C22 C20 113.84(15)
N1 C22 H22A 108.8
N1 C22 H22B 108.8
C20 C22 H22A 108.8
C20 C22 H22B 108.8
H22A C22 H22B 107.7
C38 C43 H43 119.2
C42 C43 C38 121.6(2)
C42 C43 H43 119.2
C64 C63 H63 119.7
C62 C63 C64 120.69(19)
C62 C63 H63 119.7
N1 C66 H66A 109.0
N1 C66 H66B 109.0
C64 C66 N1 113.02(15)
C64 C66 H66A 109.0
C64 C66 H66B 109.0
H66A C66 H66B 107.8
C60 C61 H61 119.2
C62 C61 C60 121.7(2)
C62 C61 H61 119.2
C19 C18 H18 120.3
C17 C18 C19 119.43(19)
C17 C18 H18 120.3
C40 C41 H41 119.5
C42 C41 C40 121.0(2)
C42 C41 H41 119.5
C48 C47 C54 122.04(19)
C46 C47 C48 119.7(2)
C46 C47 C54 118.2(2)
C63 C62 H62 120.3
C61 C62 C63 119.5(2)
C61 C62 H62 120.3
C16 C17 H17 119.2
C18 C17 C16 121.6(2)
C18 C17 H17 119.2
C3 C4 C16 119.7(2)
C5 C4 C16 119.8(2)
C5 C4 C3 120.5(2)
C26 C27 C35 121.4(2)
C28 C27 C26 118.5(2)
C28 C27 C35 120.0(2)
C43 C42 H42 120.3
C41 C42 C43 119.4(2)
C41 C42 H42 120.3
C50 C45 C51 121.6(2)
C46 C45 C50 118.1(2)
C46 C45 C51 120.3(2)
C27 C26 C38 120.80(19)
C25 C26 C38 119.61(18)
C25 C26 C27 119.6(2)
C4 C3 C10 120.8(2)
C2 C3 C4 118.8(3)
C2 C3 C10 120.3(2)
C47 C48 C60 119.44(19)
C47 C48 C49 119.04(19)
C49 C48 C60 121.51(19)
C48 C49 C57 120.5(2)
C50 C49 C48 118.9(2)
C50 C49 C57 120.6(2)
C28 C23 C24 117.6(2)
C28 C23 C29 123.0(2)
C24 C23 C29 119.4(2)
C27 C28 H28 118.7
C23 C28 C27 122.6(2)
C23 C28 H28 118.7
C47 C54 H54 107.8
C47 C54 C55 109.71(19)
C47 C54 C56 113.43(19)
C55 C54 H54 107.8
C55 C54 C56 110.2(2)
C56 C54 H54 107.8
C45 C50 C49 122.2(2)
C45 C50 H50 118.9
C49 C50 H50 118.9
C26 C25 C32 121.71(19)
C24 C25 C26 119.5(2)
C24 C25 C32 118.8(2)
C47 C46 H46 119.0
C45 C46 C47 122.0(2)
C45 C46 H46 119.0
C4 C5 C13 120.6(2)
C6 C5 C4 118.2(3)
C6 C5 C13 121.1(3)
C5 C13 H13 107.2
C5 C13 C15 110.7(2)
C5 C13 C14 114.5(2)
C15 C13 H13 107.2
C14 C13 H13 107.2
C14 C13 C15 109.6(2)
C23 C24 C25 122.2(2)
C23 C24 H24 118.9
C25 C24 H24 118.9
C25 C32 H32 107.3
C25 C32 C34 110.7(2)
C33 C32 C25 112.4(2)
C33 C32 H32 107.3
C33 C32 C34 111.6(2)
C34 C32 H32 107.3
C27 C35 H35 108.0
C27 C35 C36 113.4(2)
C36 C35 H35 108.0
C37 C35 C27 109.6(2)
C37 C35 H35 108.0
C37 C35 C36 109.8(3)
C49 C57 H57 107.8
C49 C57 C59 110.6(2)
C49 C57 C58 112.6(2)
C59 C57 H57 107.8
C59 C57 C58 110.1(2)
C58 C57 H57 107.8
C3 C10 H10 107.1
C3 C10 C11 110.2(2)
C3 C10 C12 114.7(2)
C11 C10 H10 107.1
C11 C10 C12 110.2(2)
C12 C10 H10 107.1
H53A C53 H53B 109.5
H53A C53 H53C 109.5
H53B C53 H53C 109.5
C51 C53 H53A 109.5
C51 C53 H53B 109.5
C51 C53 H53C 109.5
C54 C55 H55A 109.5
C54 C55 H55B 109.5
C54 C55 H55C 109.5
H55A C55 H55B 109.5
H55A C55 H55C 109.5
H55B C55 H55C 109.5
C3 C2 H2 119.0
C3 C2 C1 122.0(3)
C1 C2 H2 119.0
C45 C51 H51 107.7
C53 C51 C45 112.2(2)
C53 C51 H51 107.7
C53 C51 C52 111.0(2)
C52 C51 C45 110.4(2)
C52 C51 H51 107.7
C54 C56 H56A 109.5
C54 C56 H56B 109.5
C54 C56 H56C 109.5
H56A C56 H56B 109.5
H56A C56 H56C 109.5
H56B C56 H56C 109.5
C2 C1 C6 118.6(3)
C2 C1 C7 119.3(4)
C6 C1 C7 122.1(4)
O5 C67 H67A 110.8
O5 C67 H67B 110.8
O5 C67 C68 104.9(2)
H67A C67 H67B 108.9
C68 C67 H67A 110.8
C68 C67 H67B 110.8
C57 C59 H59A 109.5
C57 C59 H59B 109.5
C57 C59 H59C 109.5
H59A C59 H59B 109.5
H59A C59 H59C 109.5
H59B C59 H59C 109.5
C5 C6 H6 119.1
C1 C6 C5 121.8(3)
C1 C6 H6 119.1
C10 C11 H11A 109.5
C10 C11 H11B 109.5
C10 C11 H11C 109.5
H11A C11 H11B 109.5
H11A C11 H11C 109.5
H11B C11 H11C 109.5
H69A C69 H69B 109.0
C70 C69 H69A 111.1
C70 C69 H69B 111.1
C70 C69 C68 103.4(2)
C68 C69 H69A 111.1
C68 C69 H69B 111.1
C13 C15 H15A 109.5
C13 C15 H15B 109.5
C13 C15 H15C 109.5
H15A C15 H15B 109.5
H15A C15 H15C 109.5
H15B C15 H15C 109.5
O5 C70 C69 106.4(2)
O5 C70 H70A 110.4
O5 C70 H70B 110.4
C69 C70 H70A 110.4
C69 C70 H70B 110.4
H70A C70 H70B 108.6
C23 C29 H29 102.9
C23 C29 H29A 103.6
C23 C29 C31 107.7(4)
C30 C29 C23 112.1(2)
C30 C29 H29 102.9
C30 C29 H29A 103.6
C30 C29 C31 123.8(4)
C31A C29 C23 119.7(3)
C31A C29 H29 102.9
C31A C29 C30 113.6(3)
C31 C29 H29A 103.6
C57 C58 H58A 109.5
C57 C58 H58B 109.5
C57 C58 H58C 109.5
H58A C58 H58B 109.5
H58A C58 H58C 109.5
H58B C58 H58C 109.5
C32 C33 H33A 109.5
C32 C33 H33B 109.5
C32 C33 H33C 109.5
H33A C33 H33B 109.5
H33A C33 H33C 109.5
H33B C33 H33C 109.5
C67 C68 C69 103.7(2)
C67 C68 H68A 111.0
C67 C68 H68B 111.0
C69 C68 H68A 111.0
C69 C68 H68B 111.0
H68A C68 H68B 109.0
C32 C34 H34A 109.5
C32 C34 H34B 109.5
C32 C34 H34C 109.5
H34A C34 H34B 109.5
H34A C34 H34C 109.5
H34B C34 H34C 109.5
H8A C8 H8B 109.5
H8A C8 H8C 109.5
H8B C8 H8C 109.5
C7 C8 H8A 109.5
C7 C8 H8B 109.5
C7 C8 H8C 109.5
C29 C30 H30A 109.5
C29 C30 H30B 109.5
C29 C30 H30C 109.5
H30A C30 H30B 109.5
H30A C30 H30C 109.5
H30B C30 H30C 109.5
C13 C14 H14A 109.5
C13 C14 H14B 109.5
C13 C14 H14C 109.5
H14A C14 H14B 109.5
H14A C14 H14C 109.5
H14B C14 H14C 109.5
C10 C12 H12A 109.5
C10 C12 H12B 109.5
C10 C12 H12C 109.5
H12A C12 H12B 109.5
H12A C12 H12C 109.5
H12B C12 H12C 109.5
C51 C52 H52A 109.5
C51 C52 H52B 109.5
C51 C52 H52C 109.5
H52A C52 H52B 109.5
H52A C52 H52C 109.5
H52B C52 H52C 109.5
C35 C36 H36A 109.5
C35 C36 H36B 109.5
C35 C36 H36C 109.5
H36A C36 H36B 109.5
H36A C36 H36C 109.5
H36B C36 H36C 109.5
C35 C37 H37A 109.5
C35 C37 H37B 109.5
C35 C37 H37C 109.5
H37A C37 H37B 109.5
H37A C37 H37C 109.5
H37B C37 H37C 109.5
C1 C7 H7A 103.1
C1 C7 H7B 97.6
C8 C7 C1 111.0(3)
C8 C7 H7A 103.1
C8 C7 H7B 97.6
C9A C7 C1 115.3(4)
C9A C7 C8 118.7(5)
C9A C7 H7A 103.1
C9B C7 C1 121.0(6)
C9B C7 C8 122.9(7)
C9B C7 H7B 97.6
C29 C31A H31A 109.5
C29 C31A H31B 109.5
C29 C31A H31C 109.5
H31A C31A H31B 109.5
H31A C31A H31C 109.5
H31B C31A H31C 109.5
C29 C31 H31D 109.5
C29 C31 H31E 109.5
C29 C31 H31F 109.5
H31D C31 H31E 109.5
H31D C31 H31F 109.5
H31E C31 H31F 109.5
C7 C9A H9AA 109.5
C7 C9A H9AB 109.5
C7 C9A H9AC 109.5
H9AA C9A H9AB 109.5
H9AA C9A H9AC 109.5
H9AB C9A H9AC 109.5
C7 C9B H9BA 109.5
C7 C9B H9BB 109.5
C7 C9B H9BC 109.5
H9BA C9B H9BB 109.5
H9BA C9B H9BC 109.5
H9BB C9B H9BC 109.5

loop_
_geom_bond_atom_site_label_1
_geom_bond_atom_site_label_2
_geom_bond_distance
Cr1 O1 1.8783(14)
Cr1 O3 1.8902(14)
Cr1 O2 1.8562(14)
Cr1 O5 2.0410(14)
Cr1 N1 2.0672(16)
O1 C21 1.342(2)
O3 C65 1.339(2)
O2 C39 1.338(2)
O5 C67 1.447(3)
O5 C70 1.452(3)
N1 C44 1.492(2)
N1 C22 1.503(2)
N1 C66 1.500(2)
C64 C65 1.401(3)
C64 C63 1.390(3)
C64 C66 1.496(3)
C65 C60 1.409(3)
C39 C40 1.402(3)
C39 C38 1.410(3)
C40 C44 1.501(3)
C40 C41 1.391(3)
C20 C21 1.398(3)
C20 C19 1.390(3)
C20 C22 1.504(3)
C38 C43 1.386(3)
C38 C26 1.496(3)
C21 C16 1.406(3)
C44 H44A 0.9900
C44 H44B 0.9900
C16 C17 1.397(3)
C16 C4 1.497(3)
C60 C61 1.393(3)
C60 C48 1.497(3)
C19 H19 0.9500
C19 C18 1.386(3)
C22 H22A 0.9900
C22 H22B 0.9900
C43 H43 0.9500
C43 C42 1.385(3)
C63 H63 0.9500
C63 C62 1.383(3)
C66 H66A 0.9900
C66 H66B 0.9900
C61 H61 0.9500
C61 C62 1.383(3)
C18 H18 0.9500
C18 C17 1.377(3)
C41 H41 0.9500
C41 C42 1.380(3)
C47 C48 1.403(3)
C47 C54 1.518(3)
C47 C46 1.392(3)
C62 H62 0.9500
C17 H17 0.9500
C4 C3 1.411(3)
C4 C5 1.402(4)
C27 C26 1.407(3)
C27 C28 1.394(3)
C27 C35 1.518(3)
C42 H42 0.9500
C45 C50 1.382(4)
C45 C46 1.374(3)
C45 C51 1.527(3)
C26 C25 1.398(3)
C3 C10 1.514(4)
C3 C2 1.383(4)
C48 C49 1.408(3)
C49 C50 1.399(3)
C49 C57 1.515(3)
C23 C28 1.384(4)
C23 C24 1.384(3)
C23 C29 1.524(3)
C28 H28 0.9500
C54 H54 1.0000
C54 C55 1.518(3)
C54 C56 1.520(3)
C50 H50 0.9500
C25 C24 1.385(3)
C25 C32 1.517(3)
C46 H46 0.9500
C5 C13 1.511(4)
C5 C6 1.400(3)
C13 H13 1.0000
C13 C15 1.532(4)
C13 C14 1.529(4)
C24 H24 0.9500
C32 H32 1.0000
C32 C33 1.505(4)
C32 C34 1.525(4)
C35 H35 1.0000
C35 C36 1.525(4)
C35 C37 1.500(4)
C57 H57 1.0000
C57 C59 1.525(4)
C57 C58 1.534(4)
C10 H10 1.0000
C10 C11 1.527(4)
C10 C12 1.532(4)
C53 H53A 0.9800
C53 H53B 0.9800
C53 H53C 0.9800
C53 C51 1.499(4)
C55 H55A 0.9800
C55 H55B 0.9800
C55 H55C 0.9800
C2 H2 0.9500
C2 C1 1.383(5)
C51 H51 1.0000
C51 C52 1.507(4)
C56 H56A 0.9800
C56 H56B 0.9800
C56 H56C 0.9800
C1 C6 1.390(5)
C1 C7 1.532(4)
C67 H67A 0.9900
C67 H67B 0.9900
C67 C68 1.493(4)
C59 H59A 0.9800
C59 H59B 0.9800
C59 H59C 0.9800
C6 H6 0.9500
C11 H11A 0.9800
C11 H11B 0.9800
C11 H11C 0.9800
C69 H69A 0.9900
C69 H69B 0.9900
C69 C70 1.472(4)
C69 C68 1.501(5)
C15 H15A 0.9800
C15 H15B 0.9800
C15 H15C 0.9800
C70 H70A 0.9900
C70 H70B 0.9900
C29 H29 1.0000
C29 H29A 1.0000
C29 C30 1.476(5)
C29 C31A 1.403(5)
C29 C31 1.565(9)
C58 H58A 0.9800
C58 H58B 0.9800
C58 H58C 0.9800
C33 H33A 0.9800
C33 H33B 0.9800
C33 H33C 0.9800
C68 H68A 0.9900
C68 H68B 0.9900
C34 H34A 0.9800
C34 H34B 0.9800
C34 H34C 0.9800
C8 H8A 0.9800
C8 H8B 0.9800
C8 H8C 0.9800
C8 C7 1.514(5)
C30 H30A 0.9800
C30 H30B 0.9800
C30 H30C 0.9800
C14 H14A 0.9800
C14 H14B 0.9800
C14 H14C 0.9800
C12 H12A 0.9800
C12 H12B 0.9800
C12 H12C 0.9800
C52 H52A 0.9800
C52 H52B 0.9800
C52 H52C 0.9800
C36 H36A 0.9800
C36 H36B 0.9800
C36 H36C 0.9800
C37 H37A 0.9800
C37 H37B 0.9800
C37 H37C 0.9800
C7 H7A 1.0000
C7 H7B 1.0000
C7 C9A 1.436(9)
C7 C9B 1.209(10)
C31A H31A 0.9800
C31A H31B 0.9800
C31A H31C 0.9800
C31 H31D 0.9800
C31 H31E 0.9800
C31 H31F 0.9800
C9A H9AA 0.9800
C9A H9AB 0.9800
C9A H9AC 0.9800
C9B H9BA 0.9800
C9B H9BB 0.9800
C9B H9BC 0.9800

loop_
_smtbx_masks_void_nr
_smtbx_masks_void_average_x
_smtbx_masks_void_average_y
_smtbx_masks_void_average_z
_smtbx_masks_void_volume
_smtbx_masks_void_count_electrons
1 0.000 0.000 0.000 426.5 75.8
